data_8101674
loop_
_publ_author_name
'M. Kr\'olikowska'
'J. Garbarczyk'

_publ_section_title
;
Crystal structures of 1,4-di(1-imidazolyl)butane dihydrochloride, 
(C~10~H~16~N~4~)Cl~2~, and 1,4-di(1-imidazolyl)butane dihydrate, 
C~10~H~14~N~4~ &#x00B7; 2H~2~O
;
_journal_issue 1
_journal_name_full 'Zeitschrift f\"ur Kristallographie - New Crystal Structures'
_journal_page_first 103
_journal_page_last 104
_journal_volume 220
_journal_year 2005
_chemical_formula_sum 'C10 H16 Cl2 N4'
_chemical_formula_weight 263.17
_chemical_name_systematic
;
1,4-di(1-imidazolylbutane) dihydrochloride
;
_space_group_IT_number 15
_symmetry_cell_setting monoclinic
_symmetry_space_group_name_Hall '-C 2yc'
_symmetry_space_group_name_H-M 'C 1 2/c 1'
_atom_sites_solution_hydrogens geom
_atom_sites_solution_primary direct
_atom_sites_solution_secondary difmap
_audit_creation_method SHELXL-97
_cell_angle_alpha 90.00
_cell_angle_beta 103.98(3)
_cell_angle_gamma 90.00
_cell_formula_units_Z 4
_cell_length_a 15.915(3)
_cell_length_b 8.230(2)
_cell_length_c 10.189(2)
_cell_measurement_reflns_used 25
_cell_measurement_temperature 293(2)
_cell_measurement_theta_max 14.0
_cell_measurement_theta_min 5.0
_cell_volume 1295.0(5)
_computing_structure_refinement 'SHELXL-97 (Sheldrick, 1997)'
_computing_structure_solution 'SHELXS-97 (Sheldrick, 1990)'
_diffrn_ambient_temperature 293(2)
_diffrn_measured_fraction_theta_full 0.389
_diffrn_measured_fraction_theta_max 0.389
_diffrn_measurement_device_type KM-4
_diffrn_measurement_method theta-2theta
_diffrn_radiation_monochromator graphite
_diffrn_radiation_source 'fine-focus sealed tube'
_diffrn_radiation_type CuK\a
_diffrn_radiation_wavelength 1.54178
_diffrn_reflns_av_R_equivalents 0.0259
_diffrn_reflns_av_sigmaI/netI 0.0196
_diffrn_reflns_limit_h_max 19
_diffrn_reflns_limit_h_min -19
_diffrn_reflns_limit_k_max 0
_diffrn_reflns_limit_k_min -10
_diffrn_reflns_limit_l_max 0
_diffrn_reflns_limit_l_min -12
_diffrn_reflns_number 1239
_diffrn_reflns_theta_full 79.76
_diffrn_reflns_theta_max 79.76
_diffrn_reflns_theta_min 6.09
_diffrn_standards_interval_count 100
_diffrn_standards_number 2
_exptl_absorpt_coefficient_mu 4.349
_exptl_crystal_colour colorless
_exptl_crystal_density_diffrn 1.350
_exptl_crystal_density_method 'not measured'
_exptl_crystal_description needle
_exptl_crystal_F_000 552
_exptl_crystal_size_max 0.45
_exptl_crystal_size_mid 0.10
_exptl_crystal_size_min 0.04
_refine_diff_density_max 0.243
_refine_diff_density_min -0.265
_refine_diff_density_rms 0.056
_refine_ls_extinction_coef 0.0047(6)
_refine_ls_extinction_expression Fc^*^=kFc[1+0.001xFc^2^\l^3^/sin(2\q)]^-1/4^
_refine_ls_extinction_method SHELXL
_refine_ls_goodness_of_fit_ref 1.080
_refine_ls_hydrogen_treatment mixed
_refine_ls_matrix_type full
_refine_ls_number_parameters 82
_refine_ls_number_reflns 1177
_refine_ls_number_restraints 0
_refine_ls_restrained_S_all 1.080
_refine_ls_R_factor_all 0.0448
_refine_ls_R_factor_gt 0.0375
_refine_ls_shift/su_max 0.122
_refine_ls_shift/su_mean 0.017
_refine_ls_structure_factor_coef Fsqd
_refine_ls_weighting_details 'w=1/[\s^2^(Fo^2^)+(0.0823P)^2^+0.2147P] where P=(Fo^2^+2Fc^2^)/3'
_refine_ls_weighting_scheme calc
_refine_ls_wR_factor_gt 0.1082
_refine_ls_wR_factor_ref 0.1129
_reflns_number_gt 1004
_reflns_number_total 1177
_reflns_threshold_expression >2sigma(I)
_cod_data_source_file 1267-1308.cff
_cod_data_source_block DIBHCl
_cod_depositor_comments
;
The following automatic conversions were performed:

'_refine_ls_weighting_scheme' value 'calc
w=1/[\s^2^(Fo^2^)+(0.0823P)^2^+0.2147P] where P=(Fo^2^+2Fc^2^)/3' was
changed to 'calc'. New tag '_refine_ls_weighting_details' was
created. The value of the new tag was set to
'w=1/[\s^2^(Fo^2^)+(0.0823P)^2^+0.2147P] where P=(Fo^2^+2Fc^2^)/3'.

Automatic conversion script
Id: cif_fix_values 3143 2015-03-26 13:38:13Z robertas 
;
_cod_original_sg_symbol_H-M C2/c
_cod_database_code 8101674

loop_
_symmetry_equiv_pos_as_xyz
'x, y, z'
'-x, y, -z+1/2'
'x+1/2, y+1/2, z'
'-x+1/2, y+1/2, -z+1/2'
'-x, -y, -z'
'x, -y, z-1/2'
'-x+1/2, -y+1/2, -z'
'x+1/2, -y+1/2, z-1/2'

loop_
_atom_site_label
_atom_site_type_symbol
_atom_site_fract_x
_atom_site_fract_y
_atom_site_fract_z
_atom_site_U_iso_or_equiv
_atom_site_adp_type
_atom_site_occupancy
_atom_site_symmetry_multiplicity
_atom_site_Wyckoff_symbol
_atom_site_calc_flag
_atom_site_refinement_flags
_atom_site_disorder_assembly
_atom_site_disorder_group
Cl1 Cl 0.12018(3) 0.14025(6) -0.00815(5) 0.0563(3) Uani 1 8 f d . . .
N1 N 0.12535(9) 0.30620(19) -0.48438(16) 0.0462(4) Uani 1 8 f d . . .
C2 C 0.10109(12) 0.2265(2) -0.3872(2) 0.0488(4) Uani 1 8 f d . . .
H2 H 0.0553(17) 0.159(3) -0.396(3) 0.066(7) Uiso 1 8 f d . . .
N3 N 0.15514(10) 0.2622(2) -0.27102(17) 0.0524(4) Uani 1 8 f d . . .
H3 H 0.1516(18) 0.222(3) -0.201(3) 0.070(8) Uiso 1 8 f d . . .
C4 C 0.21557(12) 0.3683(2) -0.2935(2) 0.0581(5) Uani 1 8 f d . . .
H4 H 0.2577 0.4069 -0.2261 0.070 Uiso 1 8 f d R . .
C5 C 0.19736(12) 0.3969(3) -0.4272(2) 0.0571(5) Uani 1 8 f d . . .
H5 H 0.2248 0.4609 -0.4813 0.087 Uiso 1 8 f d R . .
C6 C 0.08238(14) 0.2953(3) -0.6292(2) 0.0569(5) Uani 1 8 f d . . .
H6A H 0.0528 0.1931 -0.6473 0.080 Uiso 1 8 f d R . .
H6B H 0.1254 0.2999 -0.6809 0.080 Uiso 1 8 f d R . .
C7 C 0.01833(11) 0.43161(19) -0.67333(18) 0.0452(4) Uani 1 8 f d . . .
H7A H 0.0506 0.5360 -0.6432 0.062 Uiso 1 8 f d R . .
H7B H -0.0269 0.4197 -0.6226 0.058 Uiso 1 8 f d R . .

loop_
_atom_site_aniso_label
_atom_site_aniso_U_11
_atom_site_aniso_U_22
_atom_site_aniso_U_33
_atom_site_aniso_U_23
_atom_site_aniso_U_13
_atom_site_aniso_U_12
Cl1 0.0466(3) 0.0622(4) 0.0571(4) 0.01236(19) 0.0067(2) 0.00166(17)
N1 0.0410(8) 0.0490(8) 0.0443(8) 0.0010(6) 0.0017(6) 0.0055(6)
C2 0.0445(9) 0.0447(8) 0.0555(11) 0.0007(8) 0.0085(8) 0.0028(7)
N3 0.0541(9) 0.0542(9) 0.0471(10) 0.0044(7) 0.0086(7) 0.0108(7)
C4 0.0423(9) 0.0715(12) 0.0529(12) -0.0080(9) -0.0036(8) 0.0016(8)
C5 0.0455(10) 0.0649(11) 0.0591(12) 0.0001(9) 0.0094(8) -0.0074(8)
C6 0.0577(11) 0.0610(11) 0.0442(11) -0.0066(8) -0.0030(8) 0.0167(9)
C7 0.0442(9) 0.0451(9) 0.0426(11) -0.0030(7) 0.0033(7) 0.0007(7)

loop_
_atom_type_symbol
_atom_type_description
_atom_type_scat_dispersion_real
_atom_type_scat_dispersion_imag
_atom_type_scat_source
C C 0.0181 0.0091 'International Tables Vol C Tables 4.2.6.8 and 6.1.1.4'
H H 0.0000 0.0000 'International Tables Vol C Tables 4.2.6.8 and 6.1.1.4'
N N 0.0311 0.0180 'International Tables Vol C Tables 4.2.6.8 and 6.1.1.4'
Cl Cl 0.3639 0.7018 'International Tables Vol C Tables 4.2.6.8 and 6.1.1.4'

loop_
_geom_angle_atom_site_label_1
_geom_angle_atom_site_label_2
_geom_angle_atom_site_label_3
_geom_angle
_geom_angle_site_symmetry_1
_geom_angle_site_symmetry_3
_geom_angle_publ_flag
C2 N1 C5 108.46(16) . . ?
C2 N1 C6 124.91(17) . . ?
C5 N1 C6 126.62(18) . . ?
N3 C2 N1 108.50(17) . . ?
N3 C2 H2 124.0(16) . . ?
N1 C2 H2 127.5(16) . . ?
C2 N3 C4 109.06(17) . . ?
C2 N3 H3 122(2) . . ?
C4 N3 H3 128(2) . . ?
C5 C4 N3 107.19(18) . . ?
C5 C4 H4 130.9 . . ?
N3 C4 H4 121.9 . . ?
C4 C5 N1 106.79(18) . . ?
C4 C5 H5A 132.4 . . ?
N1 C5 H5A 120.8 . . ?
N1 C6 C7 111.76(15) . . ?
N1 C6 H6A 109.5 . . ?
C7 C6 H6A 109.3 . . ?
N1 C6 H6B 109.2 . . ?
C7 C6 H6B 109.1 . . ?
H6A C6 H6B 108.0 . . ?
C6 C7 C7 111.59(14) . 2_553 ?
C6 C7 H7A 106.5 . . ?
C7 C7 H7A 110.5 2_553 . ?
C6 C7 H7B 107.2 . . ?
C7 C7 H7B 112.9 2_553 . ?
H7A C7 H7B 107.9 . . ?

loop_
_geom_bond_atom_site_label_1
_geom_bond_atom_site_label_2
_geom_bond_distance
_geom_bond_site_symmetry_2
_geom_bond_publ_flag
N1 C2 1.320(3) . ?
N1 C5 1.374(2) . ?
N1 C6 1.471(2) . ?
C2 N3 1.318(3) . ?
C2 H2A 0.90(3) . ?
N3 C4 1.359(3) . ?
N3 H3A 0.80(3) . ?
C4 C5 1.342(3) . ?
C4 H4A 0.8943 . ?
C5 H5A 0.9427 . ?
C6 C7 1.509(3) . ?
C6 H6A 0.9600 . ?
C6 H6B 0.9600 . ?
C7 C7 1.530(3) 2_553 ?
C7 H7A 1.0102 . ?
C7 H7B 0.9869 . ?

loop_
_geom_torsion_atom_site_label_1
_geom_torsion_atom_site_label_2
_geom_torsion_atom_site_label_3
_geom_torsion_atom_site_label_4
_geom_torsion
_geom_torsion_site_symmetry_1
_geom_torsion_site_symmetry_2
_geom_torsion_site_symmetry_3
_geom_torsion_site_symmetry_4
_geom_torsion_publ_flag
C5 N1 C2 N3 -0.4(2) . . . . ?
C6 N1 C2 N3 178.55(16) . . . . ?
N1 C2 N3 C4 0.3(2) . . . . ?
C2 N3 C4 C5 -0.1(2) . . . . ?
N3 C4 C5 N1 -0.1(2) . . . . ?
C2 N1 C5 C4 0.3(2) . . . . ?
C6 N1 C5 C4 -178.61(17) . . . . ?
C2 N1 C6 C7 96.2(2) . . . . ?
C5 N1 C6 C7 -85.1(2) . . . . ?
N1 C6 C7 C7 173.32(16) . . . 2_553 ?
